data_1506126
loop_
_publ_author_name
'Lam, Hon Wai'
'Joensuu, Pekka M.'
'Murray, Gordon J.'
'Fordyce, Euan A. F.'
'Prieto, Oscar'
'Luebbers, Thomas'

_publ_section_title
;
 Diastereoselective cobalt-catalyzed reductive aldol cyclizations using
 diethylzinc as the stoichiometric reductant.
;
_journal_issue 17
_journal_name_full 'Organic letters'
_journal_page_first 3729
_journal_page_last 3732
_journal_paper_doi 10.1021/ol061329d
_journal_volume 8
_journal_year 2006
_chemical_compound_source 'Gordon Murray, GJM6/36/1 '
_chemical_formula_moiety 'C19 H21 N1 O3'
_chemical_formula_sum 'C19 H21 N O3'
_chemical_formula_weight 311.38
_space_group_IT_number 14
_symmetry_cell_setting monoclinic
_symmetry_space_group_name_Hall '-P 2ybc'
_symmetry_space_group_name_H-M 'P 1 21/c 1'
_atom_sites_solution_hydrogens mixed
_atom_sites_solution_primary direct
_audit_creation_date 06-02-26
_audit_creation_method CRYSTALS_ver_12.83
_cell_angle_alpha 90
_cell_angle_beta 99.577(3)
_cell_angle_gamma 90
_cell_formula_units_Z 4
_cell_length_a 15.7502(7)
_cell_length_b 6.1392(3)
_cell_length_c 17.0116(7)
_cell_measurement_reflns_used 5260
_cell_measurement_temperature 150
_cell_measurement_theta_max 30
_cell_measurement_theta_min 2
_cell_volume 1621.99(13)
_computing_cell_refinement 'SAINT (Siemens ,1995)'
_computing_data_collection 'SMART (Siemens, 1993)'
_computing_data_reduction 'SAINT (Siemens ,1995)'
_computing_molecular_graphics 'CAMERON (Watkin et al., 1996)'
_computing_publication_material 'CRYSTALS (Betteridge et al., 2003)'
_computing_structure_refinement 'CRYSTALS (Betteridge et al., 2003)'
_computing_structure_solution 'SIR92 (Altomare et al., 1994)'
_diffrn_ambient_temperature 150
_diffrn_measured_fraction_theta_full 0.998
_diffrn_measured_fraction_theta_max 0.964
_diffrn_measurement_device_type 'Bruker SMART'
_diffrn_measurement_method \w
_diffrn_radiation_monochromator graphite
_diffrn_radiation_type 'Mo K\a'
_diffrn_radiation_wavelength 0.71073
_diffrn_reflns_av_R_equivalents 0.041
_diffrn_reflns_limit_h_max 21
_diffrn_reflns_limit_h_min -21
_diffrn_reflns_limit_k_max 8
_diffrn_reflns_limit_k_min -8
_diffrn_reflns_limit_l_max 21
_diffrn_reflns_limit_l_min -23
_diffrn_reflns_number 18255
_diffrn_reflns_theta_full 27.950
_diffrn_reflns_theta_max 30.054
_diffrn_reflns_theta_min 2.428
_diffrn_standards_number 0
_exptl_absorpt_coefficient_mu 0.086
_exptl_absorpt_correction_T_max 0.99
_exptl_absorpt_correction_T_min 0.64
_exptl_absorpt_correction_type multi-scan
_exptl_absorpt_process_details 'SADABS (Siemens, 1996)'
_exptl_crystal_colour colourless
_exptl_crystal_density_diffrn 1.275
_exptl_crystal_description tablet
_exptl_crystal_F_000 664
_exptl_crystal_recrystallization_method
;
From chloroform.
;
_exptl_crystal_size_max 0.65
_exptl_crystal_size_mid 0.44
_exptl_crystal_size_min 0.14
_refine_diff_density_max 0.37
_refine_diff_density_min -0.22
_refine_ls_extinction_method None
_refine_ls_goodness_of_fit_ref 0.8598
_refine_ls_hydrogen_treatment noref/refall
_refine_ls_matrix_type full
_refine_ls_number_parameters 212
_refine_ls_number_reflns 4590
_refine_ls_number_restraints 0
_refine_ls_R_factor_all 0.0684
_refine_ls_R_factor_gt 0.0446
_refine_ls_shift/su_max 0.000450
_refine_ls_structure_factor_coef Fsqd
_refine_ls_weighting_details
;
 Method= Modified Sheldrick 
 w=1/[\s^2^(F^2^) + ( 0.05P)^2^ + 0.00P] 
 ,where P=(max(Fo^2^,0) + 2Fc^2^)/3 
;
_refine_ls_weighting_scheme calc
_refine_ls_wR_factor_all 0.1086
_refine_ls_wR_factor_gt 0.1025
_refine_ls_wR_factor_ref 0.1086
_reflns_limit_h_max 21
_reflns_limit_h_min -21
_reflns_limit_k_max 8
_reflns_limit_k_min 0
_reflns_limit_l_max 23
_reflns_limit_l_min 0
_reflns_number_gt 3133
_reflns_number_total 4590
_reflns_threshold_expression I>2.0\s(I)
_oxford_diffrn_Wilson_B_factor 1.87
_oxford_diffrn_Wilson_scale 5.24
_oxford_refine_ls_scale 0.4582(7)
_oxford_structure_analysis_title 'hl6002 in P2(1)/c'
_cod_data_source_file ol061329dsi20060531_104606.cif
_cod_data_source_block hl6002
_cod_depositor_comments
;
The following automatic conversions were performed:

'_symmetry_cell_setting' value 'Monoclinic' changed to 'monoclinic'
according to /home/saulius/struct/CIF-dictionaries/cif_core.dic
dictionary named 'cif_core.dic' version 2.4.1 from 2010-06-29.

Automatic conversion script
Id: cif_fix_values 1715 2011-07-08 13:25:40Z adriana 

The following automatic conversions were performed:

'_atom_sites_solution_hydrogens' value 'geom/difmap' was changed to
'mixed'.

Automatic conversion script
Id: cif_fix_values 6452 2018-10-05 10:23:21Z andrius 
;
_cod_original_sg_symbol_H-M P21/c
_cod_original_formula_sum 'C19 H21 N1 O3'
_cod_database_code 1506126

loop_
_symmetry_equiv_pos_as_xyz
x,y,z
-x,-y,-z
-x,y+1/2,-z+1/2
x,-y+1/2,z+1/2

loop_
_atom_site_label
_atom_site_type_symbol
_atom_site_fract_x
_atom_site_fract_y
_atom_site_fract_z
_atom_site_U_iso_or_equiv
_atom_site_occupancy
_atom_site_adp_type
N1 N 0.35703(6) 0.61914(16) 0.53704(6) 0.0208 1.0000 Uani
C2 C 0.29158(7) 0.4728(2) 0.52316(7) 0.0212 1.0000 Uani
O2 O 0.29217(6) 0.29188(14) 0.55391(5) 0.0281 1.0000 Uani
C3 C 0.21918(7) 0.5673(2) 0.46217(7) 0.0202 1.0000 Uani
C4 C 0.24094(7) 0.8115(2) 0.46233(7) 0.0202 1.0000 Uani
C5 C 0.33962(7) 0.8108(2) 0.48564(7) 0.0220 1.0000 Uani
C6 C 0.43830(7) 0.5865(2) 0.58619(7) 0.0202 1.0000 Uani
C7 C 0.50850(8) 0.7102(2) 0.57175(8) 0.0260 1.0000 Uani
C8 C 0.58805(8) 0.6858(2) 0.61908(8) 0.0285 1.0000 Uani
C9 C 0.60020(8) 0.5368(2) 0.68095(7) 0.0249 1.0000 Uani
C10 C 0.53101(8) 0.4129(2) 0.69607(7) 0.0260 1.0000 Uani
C11 C 0.45022(7) 0.4391(2) 0.64869(8) 0.0249 1.0000 Uani
O12 O 0.68239(5) 0.52333(18) 0.72255(6) 0.0353 1.0000 Uani
C13 C 0.69593(9) 0.3869(3) 0.79146(9) 0.0389 1.0000 Uani
C14 C 0.13111(7) 0.5023(2) 0.48212(7) 0.0221 1.0000 Uani
C15 C 0.05420(7) 0.5644(2) 0.42052(7) 0.0219 1.0000 Uani
C16 C 0.02096(8) 0.4194(2) 0.36089(8) 0.0298 1.0000 Uani
C17 C -0.05204(9) 0.4709(3) 0.30576(8) 0.0371 1.0000 Uani
C18 C -0.09248(9) 0.6681(3) 0.31007(9) 0.0358 1.0000 Uani
C19 C -0.05989(8) 0.8156(2) 0.36884(9) 0.0319 1.0000 Uani
C20 C 0.01271(8) 0.7639(2) 0.42375(8) 0.0262 1.0000 Uani
C21 C 0.21175(8) 0.9269(2) 0.38335(8) 0.0258 1.0000 Uani
O22 O 0.20312(5) 0.90720(15) 0.52420(5) 0.0233 1.0000 Uani
H22 H 0.2243(10) 1.035(3) 0.5330(10) 0.044(5) 1.0000 Uiso
H31 H 0.2241 0.5063 0.4086 0.0239 1.0000 Uiso
H51 H 0.3600 0.9453 0.5149 0.0262 1.0000 Uiso
H52 H 0.3676 0.7970 0.4379 0.0262 1.0000 Uiso
H7 H 0.5015 0.8118 0.5290 0.0308 1.0000 Uiso
H8 H 0.6351 0.7725 0.6091 0.0339 1.0000 Uiso
H10 H 0.5385 0.3105 0.7385 0.0307 1.0000 Uiso
H11 H 0.4029 0.3548 0.6595 0.0296 1.0000 Uiso
H131 H 0.7569 0.3910 0.8158 0.0568 1.0000 Uiso
H132 H 0.6607 0.4391 0.8300 0.0568 1.0000 Uiso
H133 H 0.6795 0.2370 0.7760 0.0568 1.0000 Uiso
H141 H 0.1246 0.5732 0.5331 0.0261 1.0000 Uiso
H142 H 0.1306 0.3421 0.4887 0.0261 1.0000 Uiso
H16 H 0.0484 0.2826 0.3575 0.0352 1.0000 Uiso
H17 H -0.0739 0.3696 0.2652 0.0434 1.0000 Uiso
H18 H -0.1426 0.7029 0.2728 0.0421 1.0000 Uiso
H19 H -0.0873 0.9526 0.3716 0.0386 1.0000 Uiso
H20 H 0.0344 0.8659 0.4641 0.0315 1.0000 Uiso
H211 H 0.2280 1.0810 0.3886 0.0379 1.0000 Uiso
H212 H 0.1491 0.9149 0.3687 0.0379 1.0000 Uiso
H213 H 0.2393 0.8593 0.3419 0.0379 1.0000 Uiso

loop_
_atom_site_aniso_label
_atom_site_aniso_U_11
_atom_site_aniso_U_22
_atom_site_aniso_U_33
_atom_site_aniso_U_23
_atom_site_aniso_U_13
_atom_site_aniso_U_12
N1 0.0181(5) 0.0192(5) 0.0239(5) 0.0033(4) 0.0001(4) -0.0009(4)
C2 0.0204(5) 0.0191(6) 0.0239(6) -0.0026(5) 0.0034(4) -0.0014(4)
O2 0.0264(4) 0.0188(4) 0.0364(5) 0.0033(4) -0.0024(4) -0.0037(4)
C3 0.0189(5) 0.0203(6) 0.0204(6) -0.0014(5) 0.0009(4) -0.0019(4)
C4 0.0183(5) 0.0203(6) 0.0215(6) 0.0001(5) 0.0013(4) -0.0014(4)
C5 0.0190(5) 0.0210(6) 0.0255(6) 0.0039(5) 0.0018(4) -0.0021(4)
C6 0.0175(5) 0.0200(6) 0.0223(6) -0.0018(5) 0.0011(4) -0.0009(4)
C7 0.0224(6) 0.0267(6) 0.0279(6) 0.0072(5) 0.0018(5) -0.0011(5)
C8 0.0188(6) 0.0329(7) 0.0331(7) 0.0051(6) 0.0023(5) -0.0048(5)
C9 0.0190(5) 0.0303(7) 0.0241(6) -0.0011(5) -0.0002(4) 0.0008(5)
C10 0.0250(6) 0.0290(7) 0.0228(6) 0.0058(5) 0.0005(5) -0.0005(5)
C11 0.0221(6) 0.0260(6) 0.0259(6) 0.0032(5) 0.0019(5) -0.0041(5)
O12 0.0197(4) 0.0500(7) 0.0331(5) 0.0126(5) -0.0045(4) -0.0012(4)
C13 0.0282(7) 0.0567(10) 0.0286(7) 0.0096(7) -0.0039(6) 0.0023(7)
C14 0.0194(6) 0.0219(6) 0.0241(6) 0.0000(5) 0.0013(5) -0.0033(4)
C15 0.0177(5) 0.0259(6) 0.0225(6) 0.0020(5) 0.0045(4) -0.0037(5)
C16 0.0272(6) 0.0324(7) 0.0285(7) -0.0046(6) 0.0011(5) 0.0001(5)
C17 0.0339(7) 0.0472(9) 0.0274(7) -0.0056(7) -0.0036(6) -0.0023(7)
C18 0.0253(7) 0.0512(9) 0.0288(7) 0.0099(7) -0.0019(5) 0.0016(6)
C19 0.0245(6) 0.0335(7) 0.0386(8) 0.0086(6) 0.0077(5) 0.0039(5)
C20 0.0224(6) 0.0264(6) 0.0299(7) -0.0013(5) 0.0047(5) -0.0027(5)
C21 0.0218(6) 0.0282(7) 0.0258(6) 0.0070(5) -0.0006(5) -0.0027(5)
O22 0.0229(4) 0.0196(5) 0.0272(5) -0.0041(4) 0.0040(3) -0.0031(3)

loop_
_atom_type_symbol
_atom_type_scat_dispersion_real
_atom_type_scat_dispersion_imag
_atom_type_scat_Cromer_Mann_a1
_atom_type_scat_Cromer_Mann_b1
_atom_type_scat_Cromer_Mann_a2
_atom_type_scat_Cromer_Mann_b2
_atom_type_scat_Cromer_Mann_a3
_atom_type_scat_Cromer_Mann_b3
_atom_type_scat_Cromer_Mann_a4
_atom_type_scat_Cromer_Mann_b4
_atom_type_scat_Cromer_Mann_c
_atom_type_scat_source
C 0.0033 0.0016 2.3100 20.8439 1.0200 10.2075 1.5886 0.5687 0.8650 51.6512 0.2156 'International Tables Vol C 4.2.6.8 and 6.1.1.4'
H 0.0000 0.0000 0.4930 10.5109 0.3229 26.1257 0.1402 3.1424 0.0408 57.7998 0.0030 'International Tables Vol C 4.2.6.8 and 6.1.1.4'
N 0.0061 0.0033 12.2126 0.0057 3.1322 9.8933 2.0125 28.9975 1.1663 0.5826 -11.5290 'International Tables Vol C 4.2.6.8 and 6.1.1.4'
O 0.0106 0.0060 3.0485 13.2771 2.2868 5.7011 1.5463 0.3239 0.8670 32.9089 0.2508 'International Tables Vol C 4.2.6.8 and 6.1.1.4'

loop_
_geom_angle_atom_site_label_1
_geom_angle_atom_site_label_2
_geom_angle_atom_site_label_3
_geom_angle
_geom_angle_publ_flag
C2 N1 C5 111.50(9) yes
C2 N1 C6 126.30(10) yes
C5 N1 C6 121.68(9) yes
N1 C2 O2 124.96(11) yes
N1 C2 C3 109.09(10) yes
O2 C2 C3 125.93(11) yes
C2 C3 C4 103.22(9) yes
C2 C3 C14 110.63(10) yes
C4 C3 C14 117.53(10) yes
C2 C3 H31 108.4 no
C4 C3 H31 108.4 no
C14 C3 H31 108.4 no
C3 C4 C5 102.28(9) yes
C3 C4 C21 114.71(10) yes
C5 C4 C21 111.90(10) yes
C3 C4 O22 106.48(10) yes
C5 C4 O22 109.91(9) yes
C21 C4 O22 111.09(10) yes
C4 C5 N1 103.71(9) yes
C4 C5 H51 110.9 no
N1 C5 H51 110.9 no
C4 C5 H52 110.9 no
N1 C5 H52 110.9 no
H51 C5 H52 109.5 no
N1 C6 C7 118.80(11) yes
N1 C6 C11 122.50(10) yes
C7 C6 C11 118.69(11) yes
C6 C7 C8 120.47(12) yes
C6 C7 H7 119.8 no
C8 C7 H7 119.8 no
C7 C8 C9 120.84(11) yes
C7 C8 H8 119.6 no
C9 C8 H8 119.6 no
C8 C9 C10 119.34(11) yes
C8 C9 O12 115.59(11) yes
C10 C9 O12 125.07(12) yes
C9 C10 C11 119.85(12) yes
C9 C10 H10 120.1 no
C11 C10 H10 120.1 no
C10 C11 C6 120.79(11) yes
C10 C11 H11 119.6 no
C6 C11 H11 119.6 no
C9 O12 C13 117.30(10) yes
O12 C13 H131 109.5 no
O12 C13 H132 109.5 no
H131 C13 H132 109.5 no
O12 C13 H133 109.5 no
H131 C13 H133 109.5 no
H132 C13 H133 109.5 no
C3 C14 C15 115.50(10) yes
C3 C14 H141 107.9 no
C15 C14 H141 107.9 no
C3 C14 H142 107.9 no
C15 C14 H142 107.9 no
H141 C14 H142 109.5 no
C14 C15 C16 120.47(11) yes
C14 C15 C20 121.39(11) yes
C16 C15 C20 118.10(11) yes
C15 C16 C17 121.07(13) yes
C15 C16 H16 119.5 no
C17 C16 H16 119.5 no
C16 C17 C18 120.07(13) yes
C16 C17 H17 120.0 no
C18 C17 H17 120.0 no
C17 C18 C19 119.70(12) yes
C17 C18 H18 120.2 no
C19 C18 H18 120.2 no
C18 C19 C20 120.13(13) yes
C18 C19 H19 119.9 no
C20 C19 H19 119.9 no
C15 C20 C19 120.94(12) yes
C15 C20 H20 119.5 no
C19 C20 H20 119.5 no
C4 C21 H211 109.5 no
C4 C21 H212 109.5 no
H211 C21 H212 109.5 no
C4 C21 H213 109.5 no
H211 C21 H213 109.5 no
H212 C21 H213 109.5 no
C4 O22 H22 108.1(11) no

loop_
_geom_bond_atom_site_label_1
_geom_bond_atom_site_label_2
_geom_bond_distance
_geom_bond_publ_flag
N1 C2 1.3583(15) yes
N1 C5 1.4643(15) yes
N1 C6 1.4217(14) yes
C2 O2 1.2269(15) yes
C2 C3 1.5230(16) yes
C3 C4 1.5383(17) yes
C3 C14 1.5345(16) yes
C3 H31 1.000 no
C4 C5 1.5388(16) yes
C4 C21 1.5209(17) yes
C4 O22 1.4198(14) yes
C5 H51 0.990 no
C5 H52 0.990 no
C6 C7 1.3963(17) yes
C6 C11 1.3851(17) yes
C7 C8 1.3802(17) yes
C7 H7 0.950 no
C8 C9 1.3836(18) yes
C8 H8 0.950 no
C9 C10 1.3877(17) yes
C9 O12 1.3707(14) yes
C10 C11 1.3977(16) yes
C10 H10 0.950 no
C11 H11 0.950 no
O12 C13 1.4275(17) yes
C13 H131 0.980 no
C13 H132 0.980 no
C13 H133 0.980 no
C14 C15 1.5127(16) yes
C14 H141 0.990 no
C14 H142 0.990 no
C15 C16 1.3853(18) yes
C15 C20 1.3935(18) yes
C16 C17 1.3938(19) yes
C16 H16 0.950 no
C17 C18 1.376(2) yes
C17 H17 0.950 no
C18 C19 1.383(2) yes
C18 H18 0.950 no
C19 C20 1.3877(18) yes
C19 H19 0.950 no
C20 H20 0.950 no
C21 H211 0.980 no
C21 H212 0.980 no
C21 H213 0.980 no
O22 H22 0.859(18) no
